data_4316082
loop_
_publ_author_name
'G\'eza Szigethy'
'Kenneth N. Raymond'

_publ_section_title
;
 Influence of Linker Geometry on Uranyl Complexation by Rigidly Linked
 Bis(3-hydroxy-N-methyl-pyridin-2-one)
;
_journal_name_full 'Inorganic Chemistry'
_journal_page_first 6755
_journal_page_last 6765
_journal_paper_doi 10.1021/ic1007878
_journal_volume 49
_journal_year 2010
_chemical_formula_moiety 'C22 H22 N4 O9 S U'
_chemical_formula_sum 'C22 H22 N4 O9 S U'
_chemical_formula_weight 756.53
_chemical_melting_point ?
_chemical_name_common UO2[o-phen(Me-3,2-HOPO)][DMSO]
_chemical_name_systematic
; 
 ? 
;
_space_group_IT_number 14
_symmetry_cell_setting monoclinic
_symmetry_space_group_name_Hall '-P 2yn'
_symmetry_space_group_name_H-M 'P 1 21/n 1'
_atom_sites_solution_hydrogens geom
_atom_sites_solution_primary direct
_atom_sites_solution_secondary difmap
_audit_creation_method SHELXL-97
_cell_angle_alpha 90.00
_cell_angle_beta 112.0530(10)
_cell_angle_gamma 90.00
_cell_formula_units_Z 4
_cell_length_a 13.7333(7)
_cell_length_b 13.6987(7)
_cell_length_c 13.8370(7)
_cell_measurement_reflns_used 5851
_cell_measurement_temperature 161(2)
_cell_measurement_theta_max 26.369
_cell_measurement_theta_min 2.176
_cell_volume 2412.7(2)
_computing_cell_refinement 'Saint v.7.07'
_computing_data_collection 'Bruker SMART v.6.531'
_computing_data_reduction 'Saint v.7.07'
_computing_molecular_graphics 'ORTEP-3 v.1.08, POV-Ray v3.6.1c.icl8.win32'
_computing_publication_material 'ORTEP-3 v.1.08, POV-Ray v3.6.1c.icl8.win32'
_computing_structure_refinement 'SHELXL-97 (Sheldrick, 1997)'
_computing_structure_solution 'SHELXS-97 (Sheldrick, 1990)'
_diffrn_ambient_temperature 161(2)
_diffrn_detector_area_resol_mean 8.366
_diffrn_measured_fraction_theta_full 0.987
_diffrn_measured_fraction_theta_max 0.987
_diffrn_measurement_device_type 'Bruker APEX-I'
_diffrn_measurement_method \w-scans
_diffrn_radiation_monochromator graphite
_diffrn_radiation_source 'fine-focus sealed tube'
_diffrn_radiation_type MoK\a
_diffrn_radiation_wavelength 0.71073
_diffrn_reflns_av_R_equivalents 0.0229
_diffrn_reflns_av_sigmaI/netI 0.0287
_diffrn_reflns_limit_h_max 13
_diffrn_reflns_limit_h_min -16
_diffrn_reflns_limit_k_max 16
_diffrn_reflns_limit_k_min -17
_diffrn_reflns_limit_l_max 17
_diffrn_reflns_limit_l_min -17
_diffrn_reflns_number 13455
_diffrn_reflns_theta_full 26.37
_diffrn_reflns_theta_max 26.37
_diffrn_reflns_theta_min 1.78
_diffrn_standards_number 0
_exptl_absorpt_coefficient_mu 6.875
_exptl_absorpt_correction_T_max 0.6831
_exptl_absorpt_correction_T_min 0.1970
_exptl_absorpt_correction_type multi-scan
_exptl_absorpt_process_details 'Blessing, 1995'
_exptl_crystal_colour red
_exptl_crystal_density_diffrn 2.083
_exptl_crystal_density_meas ?
_exptl_crystal_density_method 'not measured'
_exptl_crystal_description prism
_exptl_crystal_F_000 1448
_exptl_crystal_size_max 0.35
_exptl_crystal_size_mid 0.09
_exptl_crystal_size_min 0.06
_refine_diff_density_max 1.163
_refine_diff_density_min -0.579
_refine_diff_density_rms 0.121
_refine_ls_extinction_coef 6.88
_refine_ls_extinction_method none
_refine_ls_goodness_of_fit_ref 1.039
_refine_ls_hydrogen_treatment constr
_refine_ls_matrix_type full
_refine_ls_number_parameters 338
_refine_ls_number_reflns 4876
_refine_ls_number_restraints 0
_refine_ls_restrained_S_all 1.039
_refine_ls_R_factor_all 0.0360
_refine_ls_R_factor_gt 0.0256
_refine_ls_shift/su_max 0.011
_refine_ls_shift/su_mean 0.000
_refine_ls_structure_factor_coef Fsqd
_refine_ls_weighting_details 'calc w=1/[\s^2^(Fo^2^)+(0.0433P)^2^+0.0000P] where P=(Fo^2^+2Fc^2^)/3'
_refine_ls_weighting_scheme calc
_refine_ls_wR_factor_gt 0.0649
_refine_ls_wR_factor_ref 0.0688
_reflns_number_gt 3882
_reflns_number_total 4876
_reflns_threshold_expression >2sigma(I)
_cod_data_source_file ic1007878_si_002_2.cif
_cod_data_source_block orthohp
_cod_depositor_comments
;
The following automatic conversions were performed:
'_symmetry_cell_setting' value 'Monoclinic' changed to 'monoclinic'
according to '/home/adriana/struct/CIF-dictionaries/cif_core.dic'
dictionary named 'cif_core.dic' version 2.4.1 from 2010-06-29.

Automatic conversion script
Id: cif_fix_enum 1555 2011-01-17 13:19:09Z saulius 

The following automatic conversions were performed:

'_chemical_melting_point' value 'not measured' was changed to '?' -
the value is undefined or not given.

Automatic conversion script
Id: cif_fix_values 1569 2011-02-09 13:29:24Z adriana 

The following automatic conversions were performed:

'_exptl_crystal_density_meas' value 'not measured' was changed to '?'
- the value is perceived as not measured.

Automatic conversion script
Id: cif_fix_values 3008 2015-01-20 13:52:24Z robertas 
;
_cod_database_code 4316082

loop_
_symmetry_equiv_pos_as_xyz
'x, y, z'
'-x+1/2, y+1/2, -z+1/2'
'-x, -y, -z'
'x-1/2, -y-1/2, z-1/2'

loop_
_atom_site_label
_atom_site_type_symbol
_atom_site_fract_x
_atom_site_fract_y
_atom_site_fract_z
_atom_site_U_iso_or_equiv
_atom_site_adp_type
_atom_site_occupancy
_atom_site_symmetry_multiplicity
_atom_site_calc_flag
_atom_site_refinement_flags
_atom_site_disorder_assembly
_atom_site_disorder_group
U1 U 0.843780(11) 0.877159(12) 0.170028(11) 0.02497(7) Uani 1 1 d . . .
S1 S 1.08865(9) 0.86983(9) 0.12759(9) 0.0351(2) Uani 1 1 d . . .
O1 O 0.8273(2) 1.0063(2) 0.1686(2) 0.0326(7) Uani 1 1 d . . .
O2 O 0.8636(2) 0.7488(2) 0.1690(2) 0.0305(6) Uani 1 1 d . . .
O3 O 1.0016(2) 0.8782(2) 0.3297(2) 0.0313(7) Uani 1 1 d . . .
O4 O 0.8095(2) 0.8752(2) 0.3241(2) 0.0354(7) Uani 1 1 d . . .
O5 O 0.6689(2) 0.8466(2) 0.1445(2) 0.0321(7) Uani 1 1 d . . .
O6 O 0.7246(2) 0.8719(2) -0.0141(2) 0.0286(6) Uani 1 1 d . . .
O7 O 0.9756(3) 0.9041(2) 0.1024(3) 0.0381(8) Uani 1 1 d . . .
O8 O 0.3558(2) 0.8866(2) 0.1086(2) 0.0363(7) Uani 1 1 d . . .
O9 O 0.7563(3) 0.8655(3) 0.6038(2) 0.0446(8) Uani 1 1 d . . .
N1 N 0.5524(3) 0.8857(2) -0.1282(3) 0.0257(8) Uani 1 1 d . . .
N2 N 0.5203(3) 0.8454(2) 0.2228(3) 0.0254(7) Uani 1 1 d . . .
H2 H 0.5853 0.8335 0.2289 0.030 Uiso 1 1 calc R . .
N3 N 0.6771(3) 0.8791(2) 0.4260(3) 0.0286(8) Uani 1 1 d . . .
H3 H 0.6900 0.8936 0.3700 0.034 Uiso 1 1 calc R . .
N4 N 1.0708(3) 0.8804(2) 0.5084(3) 0.0281(8) Uani 1 1 d . . .
C1 C 0.5859(4) 0.8914(3) -0.2179(3) 0.0346(11) Uani 1 1 d . . .
H1A H 0.6210 0.9539 -0.2164 0.052 Uiso 1 1 calc R . .
H1B H 0.5242 0.8860 -0.2830 0.052 Uiso 1 1 calc R . .
H1C H 0.6346 0.8378 -0.2138 0.052 Uiso 1 1 calc R . .
C2 C 0.4474(3) 0.8924(3) -0.1429(3) 0.0287(9) Uani 1 1 d . . .
H2A H 0.3971 0.9019 -0.2115 0.034 Uiso 1 1 calc R . .
C3 C 0.4145(3) 0.8860(3) -0.0645(3) 0.0275(9) Uani 1 1 d . . .
H3A H 0.3417 0.8918 -0.0775 0.033 Uiso 1 1 calc R . .
C4 C 0.4877(3) 0.8705(3) 0.0392(3) 0.0234(8) Uani 1 1 d . . .
C5 C 0.5918(3) 0.8629(3) 0.0546(3) 0.0240(8) Uani 1 1 d . . .
C6 C 0.6268(3) 0.8739(3) -0.0319(3) 0.0235(8) Uani 1 1 d . . .
C7 C 0.4474(3) 0.8678(3) 0.1259(3) 0.0250(8) Uani 1 1 d . . .
C8 C 0.4960(3) 0.8404(3) 0.3133(3) 0.0288(9) Uani 1 1 d . . .
C9 C 0.3982(3) 0.8072(3) 0.3069(3) 0.0353(10) Uani 1 1 d . . .
H9 H 0.3505 0.7821 0.2425 0.042 Uiso 1 1 calc R . .
C10 C 0.3688(4) 0.8097(4) 0.3918(4) 0.0452(12) Uani 1 1 d . . .
H10 H 0.3021 0.7860 0.3868 0.054 Uiso 1 1 calc R . .
C11 C 0.4392(4) 0.8479(4) 0.4852(4) 0.0433(12) Uani 1 1 d . . .
H11 H 0.4176 0.8563 0.5424 0.052 Uiso 1 1 calc R . .
C12 C 0.5374(4) 0.8732(3) 0.4956(4) 0.0394(11) Uani 1 1 d . . .
H12 H 0.5846 0.8968 0.5610 0.047 Uiso 1 1 calc R . .
C13 C 0.5718(3) 0.8654(3) 0.4123(3) 0.0278(9) Uani 1 1 d . . .
C14 C 0.7633(3) 0.8720(3) 0.5194(3) 0.0265(8) Uani 1 1 d . . .
C15 C 0.8683(3) 0.8751(3) 0.5100(3) 0.0253(8) Uani 1 1 d . . .
C16 C 0.9598(4) 0.8773(3) 0.6048(3) 0.0291(9) Uani 1 1 d . . .
H16 H 0.9515 0.8770 0.6700 0.035 Uiso 1 1 calc R . .
C17 C 1.0562(3) 0.8799(3) 0.6031(3) 0.0300(9) Uani 1 1 d . . .
H17 H 1.1156 0.8814 0.6669 0.036 Uiso 1 1 calc R . .
C18 C 0.8838(3) 0.8752(3) 0.4169(3) 0.0262(8) Uani 1 1 d . . .
C19 C 0.9891(3) 0.8780(3) 0.4168(3) 0.0242(8) Uani 1 1 d . . .
C20 C 1.1782(4) 0.8817(3) 0.5088(4) 0.0332(10) Uani 1 1 d . . .
H20A H 1.1983 0.8155 0.4968 0.050 Uiso 1 1 calc R . .
H20B H 1.2270 0.9055 0.5764 0.050 Uiso 1 1 calc R . .
H20C H 1.1806 0.9250 0.4533 0.050 Uiso 1 1 calc R . .
C21 C 1.1665(4) 0.9741(4) 0.1866(5) 0.0608(16) Uani 1 1 d . . .
H21A H 1.1440 1.0300 0.1391 0.091 Uiso 1 1 calc R . .
H21B H 1.2406 0.9601 0.2011 0.091 Uiso 1 1 calc R . .
H21C H 1.1576 0.9896 0.2519 0.091 Uiso 1 1 calc R . .
C22 C 1.1031(4) 0.8750(3) 0.0057(4) 0.0398(11) Uani 1 1 d . . .
H22A H 1.0514 0.8319 -0.0440 0.060 Uiso 1 1 calc R . .
H22B H 1.1741 0.8540 0.0144 0.060 Uiso 1 1 calc R . .
H22C H 1.0918 0.9422 -0.0206 0.060 Uiso 1 1 calc R . .

loop_
_atom_site_aniso_label
_atom_site_aniso_U_11
_atom_site_aniso_U_22
_atom_site_aniso_U_33
_atom_site_aniso_U_23
_atom_site_aniso_U_13
_atom_site_aniso_U_12
U1 0.01931(10) 0.03373(10) 0.02243(9) 0.00244(6) 0.00846(7) 0.00185(6)
S1 0.0282(6) 0.0426(6) 0.0368(6) 0.0066(5) 0.0149(5) 0.0048(5)
O1 0.0316(17) 0.0316(16) 0.0361(18) 0.0023(12) 0.0144(14) 0.0049(12)
O2 0.0303(17) 0.0289(15) 0.0315(17) 0.0029(12) 0.0107(13) 0.0031(12)
O3 0.0251(16) 0.0387(17) 0.0301(16) -0.0006(14) 0.0103(13) -0.0003(13)
O4 0.0195(16) 0.060(2) 0.0217(14) 0.0025(15) 0.0026(12) 0.0012(14)
O5 0.0181(15) 0.0571(19) 0.0182(14) 0.0067(13) 0.0037(12) 0.0000(13)
O6 0.0234(16) 0.0389(16) 0.0246(15) 0.0039(13) 0.0102(12) 0.0030(13)
O7 0.0283(18) 0.0516(19) 0.0371(18) 0.0081(15) 0.0153(15) 0.0024(14)
O8 0.0218(17) 0.055(2) 0.0329(17) 0.0028(14) 0.0109(14) 0.0065(13)
O9 0.039(2) 0.071(2) 0.0253(16) 0.0053(16) 0.0130(15) 0.0024(17)
N1 0.029(2) 0.0267(18) 0.0208(17) -0.0036(14) 0.0084(15) -0.0051(14)
N2 0.0196(18) 0.0347(18) 0.0223(17) 0.0001(14) 0.0083(15) 0.0008(14)
N3 0.0232(19) 0.042(2) 0.0216(17) 0.0038(16) 0.0099(15) -0.0019(15)
N4 0.0238(19) 0.0238(17) 0.0327(19) 0.0010(15) 0.0062(15) 0.0021(14)
C1 0.038(3) 0.048(3) 0.017(2) 0.0004(18) 0.0105(19) -0.003(2)
C2 0.022(2) 0.034(2) 0.024(2) 0.0004(17) 0.0014(17) 0.0004(16)
C3 0.021(2) 0.026(2) 0.030(2) -0.0033(17) 0.0041(18) -0.0011(15)
C4 0.024(2) 0.0225(18) 0.0215(19) -0.0005(17) 0.0060(16) 0.0008(16)
C5 0.024(2) 0.027(2) 0.0213(19) 0.0008(16) 0.0082(16) -0.0016(16)
C6 0.026(2) 0.0247(19) 0.0206(19) -0.0005(17) 0.0095(17) -0.0004(17)
C7 0.021(2) 0.027(2) 0.027(2) -0.0054(17) 0.0085(17) -0.0035(16)
C8 0.023(2) 0.037(2) 0.030(2) 0.0035(18) 0.0138(19) 0.0009(17)
C9 0.025(2) 0.050(3) 0.030(2) 0.004(2) 0.009(2) -0.003(2)
C10 0.028(3) 0.069(3) 0.047(3) 0.005(3) 0.024(2) -0.002(2)
C11 0.039(3) 0.068(3) 0.032(2) 0.005(2) 0.023(2) 0.015(2)
C12 0.049(3) 0.049(3) 0.027(2) -0.002(2) 0.022(2) -0.002(2)
C13 0.025(2) 0.033(2) 0.027(2) -0.0011(18) 0.0113(18) -0.0002(17)
C14 0.025(2) 0.031(2) 0.0218(19) -0.0004(18) 0.0069(17) -0.0011(17)
C15 0.026(2) 0.0224(19) 0.026(2) -0.0027(17) 0.0077(17) 0.0006(17)
C16 0.030(2) 0.027(2) 0.023(2) 0.0026(18) 0.0031(18) 0.0016(17)
C17 0.030(2) 0.029(2) 0.022(2) -0.0010(18) 0.0004(18) 0.0007(17)
C18 0.026(2) 0.026(2) 0.025(2) -0.0040(18) 0.0069(17) -0.0027(17)
C19 0.024(2) 0.0206(18) 0.026(2) 0.0014(17) 0.0076(17) 0.0025(16)
C20 0.026(2) 0.032(2) 0.038(3) 0.001(2) 0.007(2) 0.0008(17)
C21 0.031(3) 0.075(4) 0.073(4) -0.031(3) 0.016(3) -0.014(3)
C22 0.036(3) 0.048(3) 0.041(3) 0.008(2) 0.021(2) 0.002(2)

loop_
_atom_type_symbol
_atom_type_description
_atom_type_scat_dispersion_real
_atom_type_scat_dispersion_imag
_atom_type_scat_source
C C 0.0033 0.0016 'International Tables Vol C Tables 4.2.6.8 and 6.1.1.4'
H H 0.0000 0.0000 'International Tables Vol C Tables 4.2.6.8 and 6.1.1.4'
N N 0.0061 0.0033 'International Tables Vol C Tables 4.2.6.8 and 6.1.1.4'
O O 0.0106 0.0060 'International Tables Vol C Tables 4.2.6.8 and 6.1.1.4'
U U -9.6767 9.6646 'International Tables Vol C Tables 4.2.6.8 and 6.1.1.4'
S S 0.1246 0.1234 'International Tables Vol C Tables 4.2.6.8 and 6.1.1.4'

loop_
_geom_angle_atom_site_label_1
_geom_angle_atom_site_label_2
_geom_angle_atom_site_label_3
_geom_angle
_geom_angle_site_symmetry_1
_geom_angle_site_symmetry_3
_geom_angle_publ_flag
O2 U1 O1 177.82(13) . . ?
O2 U1 O5 88.48(12) . . ?
O1 U1 O5 93.29(12) . . ?
O2 U1 O4 94.54(11) . . ?
O1 U1 O4 87.35(11) . . ?
O5 U1 O4 65.74(10) . . ?
O2 U1 O7 90.51(12) . . ?
O1 U1 O7 87.33(12) . . ?
O5 U1 O7 150.34(11) . . ?
O4 U1 O7 143.81(11) . . ?
O2 U1 O3 85.79(11) . . ?
O1 U1 O3 94.01(12) . . ?
O5 U1 O3 130.63(10) . . ?
O4 U1 O3 65.93(10) . . ?
O7 U1 O3 78.79(11) . . ?
O2 U1 O6 90.41(11) . . ?
O1 U1 O6 89.15(11) . . ?
O5 U1 O6 65.83(9) . . ?
O4 U1 O6 131.12(10) . . ?
O7 U1 O6 84.54(10) . . ?
O3 U1 O6 162.85(10) . . ?
O7 S1 C22 103.7(2) . . ?
O7 S1 C21 103.9(2) . . ?
C22 S1 C21 98.1(3) . . ?
C19 O3 U1 117.6(3) . . ?
C18 O4 U1 122.9(3) . . ?
C5 O5 U1 122.1(2) . . ?
C6 O6 U1 116.4(2) . . ?
S1 O7 U1 136.47(18) . . ?
C6 N1 C2 121.0(3) . . ?
C6 N1 C1 118.4(4) . . ?
C2 N1 C1 120.6(4) . . ?
C7 N2 C8 123.2(3) . . ?
C7 N2 H2 118.4 . . ?
C8 N2 H2 118.4 . . ?
C14 N3 C13 126.4(3) . . ?
C14 N3 H3 116.8 . . ?
C13 N3 H3 116.8 . . ?
C19 N4 C17 121.4(4) . . ?
C19 N4 C20 119.1(4) . . ?
C17 N4 C20 119.5(4) . . ?
N1 C1 H1A 109.5 . . ?
N1 C1 H1B 109.5 . . ?
H1A C1 H1B 109.5 . . ?
N1 C1 H1C 109.5 . . ?
H1A C1 H1C 109.5 . . ?
H1B C1 H1C 109.5 . . ?
C3 C2 N1 122.2(4) . . ?
C3 C2 H2A 118.9 . . ?
N1 C2 H2A 118.9 . . ?
C2 C3 C4 120.3(4) . . ?
C2 C3 H3A 119.8 . . ?
C4 C3 H3A 119.8 . . ?
C5 C4 C3 118.0(4) . . ?
C5 C4 C7 123.5(4) . . ?
C3 C4 C7 118.4(4) . . ?
O5 C5 C4 125.7(4) . . ?
O5 C5 C6 113.5(4) . . ?
C4 C5 C6 120.8(4) . . ?
O6 C6 N1 123.1(3) . . ?
O6 C6 C5 119.3(4) . . ?
N1 C6 C5 117.6(4) . . ?
O8 C7 N2 124.1(4) . . ?
O8 C7 C4 120.2(4) . . ?
N2 C7 C4 115.7(4) . . ?
C9 C8 N2 120.2(4) . . ?
C9 C8 C13 118.9(4) . . ?
N2 C8 C13 120.8(4) . . ?
C10 C9 C8 121.5(4) . . ?
C10 C9 H9 119.3 . . ?
C8 C9 H9 119.3 . . ?
C9 C10 C11 118.5(4) . . ?
C9 C10 H10 120.8 . . ?
C11 C10 H10 120.8 . . ?
C12 C11 C10 121.0(4) . . ?
C12 C11 H11 119.5 . . ?
C10 C11 H11 119.5 . . ?
C11 C12 C13 121.6(5) . . ?
C11 C12 H12 119.2 . . ?
C13 C12 H12 119.2 . . ?
N3 C13 C12 121.9(4) . . ?
N3 C13 C8 120.7(4) . . ?
C12 C13 C8 117.4(4) . . ?
O9 C14 N3 123.6(4) . . ?
O9 C14 C15 121.0(4) . . ?
N3 C14 C15 115.4(3) . . ?
C18 C15 C16 117.7(4) . . ?
C18 C15 C14 124.9(4) . . ?
C16 C15 C14 117.5(4) . . ?
C17 C16 C15 121.2(4) . . ?
C17 C16 H16 119.4 . . ?
C15 C16 H16 119.4 . . ?
C16 C17 N4 120.6(4) . . ?
C16 C17 H17 119.7 . . ?
N4 C17 H17 119.7 . . ?
O4 C18 C15 125.5(4) . . ?
O4 C18 C19 114.2(3) . . ?
C15 C18 C19 120.3(4) . . ?
O3 C19 N4 121.9(4) . . ?
O3 C19 C18 119.3(4) . . ?
N4 C19 C18 118.8(4) . . ?
N4 C20 H20A 109.5 . . ?
N4 C20 H20B 109.5 . . ?
H20A C20 H20B 109.5 . . ?
N4 C20 H20C 109.5 . . ?
H20A C20 H20C 109.5 . . ?
H20B C20 H20C 109.5 . . ?
S1 C21 H21A 109.5 . . ?
S1 C21 H21B 109.5 . . ?
H21A C21 H21B 109.5 . . ?
S1 C21 H21C 109.5 . . ?
H21A C21 H21C 109.5 . . ?
H21B C21 H21C 109.5 . . ?
S1 C22 H22A 109.5 . . ?
S1 C22 H22B 109.5 . . ?
H22A C22 H22B 109.5 . . ?
S1 C22 H22C 109.5 . . ?
H22A C22 H22C 109.5 . . ?
H22B C22 H22C 109.5 . . ?

loop_
_geom_bond_atom_site_label_1
_geom_bond_atom_site_label_2
_geom_bond_distance
_geom_bond_site_symmetry_2
_geom_bond_publ_flag
U1 O2 1.781(3) . ?
U1 O1 1.783(3) . ?
U1 O5 2.330(3) . ?
U1 O4 2.349(3) . ?
U1 O7 2.359(3) . ?
U1 O3 2.446(3) . ?
U1 O6 2.458(3) . ?
S1 O7 1.531(3) . ?
S1 C22 1.772(5) . ?
S1 C21 1.788(5) . ?
O3 C19 1.280(5) . ?
O4 C18 1.307(5) . ?
O5 C5 1.316(5) . ?
O6 C6 1.272(5) . ?
O8 C7 1.217(5) . ?
O9 C14 1.211(5) . ?
N1 C6 1.350(5) . ?
N1 C2 1.382(5) . ?
N1 C1 1.479(5) . ?
N2 C7 1.374(5) . ?
N2 C8 1.414(5) . ?
N2 H2 0.8800 . ?
N3 C14 1.390(5) . ?
N3 C13 1.398(5) . ?
N3 H3 0.8800 . ?
N4 C19 1.341(5) . ?
N4 C17 1.399(5) . ?
N4 C20 1.472(6) . ?
C1 H1A 0.9800 . ?
C1 H1B 0.9800 . ?
C1 H1C 0.9800 . ?
C2 C3 1.326(6) . ?
C2 H2A 0.9500 . ?
C3 C4 1.426(6) . ?
C3 H3A 0.9500 . ?
C4 C5 1.367(6) . ?
C4 C7 1.499(5) . ?
C5 C6 1.455(5) . ?
C8 C9 1.389(6) . ?
C8 C13 1.417(6) . ?
C9 C10 1.379(6) . ?
C9 H9 0.9500 . ?
C10 C11 1.393(7) . ?
C10 H10 0.9500 . ?
C11 C12 1.347(7) . ?
C11 H11 0.9500 . ?
C12 C13 1.404(5) . ?
C12 H12 0.9500 . ?
C14 C15 1.497(6) . ?
C15 C18 1.381(6) . ?
C15 C16 1.437(6) . ?
C16 C17 1.334(6) . ?
C16 H16 0.9500 . ?
C17 H17 0.9500 . ?
C18 C19 1.447(6) . ?
C20 H20A 0.9800 . ?
C20 H20B 0.9800 . ?
C20 H20C 0.9800 . ?
C21 H21A 0.9800 . ?
C21 H21B 0.9800 . ?
C21 H21C 0.9800 . ?
C22 H22A 0.9800 . ?
C22 H22B 0.9800 . ?
C22 H22C 0.9800 . ?

loop_
_geom_torsion_atom_site_label_1
_geom_torsion_atom_site_label_2
_geom_torsion_atom_site_label_3
_geom_torsion_atom_site_label_4
_geom_torsion
_geom_torsion_site_symmetry_1
_geom_torsion_site_symmetry_2
_geom_torsion_site_symmetry_3
_geom_torsion_site_symmetry_4
_geom_torsion_publ_flag
O2 U1 O3 C19 -97.4(3) . . . . ?
O1 U1 O3 C19 84.8(3) . . . . ?
O5 U1 O3 C19 -13.0(3) . . . . ?
O4 U1 O3 C19 -0.5(3) . . . . ?
O7 U1 O3 C19 171.2(3) . . . . ?
O6 U1 O3 C19 -175.0(3) . . . . ?
O2 U1 O4 C18 83.1(3) . . . . ?
O1 U1 O4 C18 -95.8(3) . . . . ?
O5 U1 O4 C18 169.4(3) . . . . ?
O7 U1 O4 C18 -14.0(4) . . . . ?
O3 U1 O4 C18 -0.2(3) . . . . ?
O6 U1 O4 C18 177.6(3) . . . . ?
O2 U1 O5 C5 -106.8(3) . . . . ?
O1 U1 O5 C5 71.9(3) . . . . ?
O4 U1 O5 C5 157.5(3) . . . . ?
O7 U1 O5 C5 -18.5(4) . . . . ?
O3 U1 O5 C5 170.0(3) . . . . ?
O6 U1 O5 C5 -15.7(3) . . . . ?
O2 U1 O6 C6 101.0(3) . . . . ?
O1 U1 O6 C6 -81.2(3) . . . . ?
O5 U1 O6 C6 12.8(2) . . . . ?
O4 U1 O6 C6 4.6(3) . . . . ?
O7 U1 O6 C6 -168.6(3) . . . . ?
O3 U1 O6 C6 177.9(3) . . . . ?
C22 S1 O7 U1 151.7(3) . . . . ?
C21 S1 O7 U1 -106.2(3) . . . . ?
O2 U1 O7 S1 -48.9(3) . . . . ?
O1 U1 O7 S1 131.3(3) . . . . ?
O5 U1 O7 S1 -136.8(3) . . . . ?
O4 U1 O7 S1 49.5(4) . . . . ?
O3 U1 O7 S1 36.7(3) . . . . ?
O6 U1 O7 S1 -139.3(3) . . . . ?
C6 N1 C2 C3 -1.1(6) . . . . ?
C1 N1 C2 C3 178.9(4) . . . . ?
N1 C2 C3 C4 -0.8(6) . . . . ?
C2 C3 C4 C5 0.2(6) . . . . ?
C2 C3 C4 C7 177.6(4) . . . . ?
U1 O5 C5 C4 -162.8(3) . . . . ?
U1 O5 C5 C6 16.5(5) . . . . ?
C3 C4 C5 O5 -178.5(4) . . . . ?
C7 C4 C5 O5 4.2(6) . . . . ?
C3 C4 C5 C6 2.3(5) . . . . ?
C7 C4 C5 C6 -175.0(3) . . . . ?
U1 O6 C6 N1 170.1(3) . . . . ?
U1 O6 C6 C5 -10.1(4) . . . . ?
C2 N1 C6 O6 -176.7(3) . . . . ?
C1 N1 C6 O6 3.3(5) . . . . ?
C2 N1 C6 C5 3.5(5) . . . . ?
C1 N1 C6 C5 -176.5(3) . . . . ?
O5 C5 C6 O6 -3.2(5) . . . . ?
C4 C5 C6 O6 176.0(3) . . . . ?
O5 C5 C6 N1 176.6(3) . . . . ?
C4 C5 C6 N1 -4.1(6) . . . . ?
C8 N2 C7 O8 0.9(6) . . . . ?
C8 N2 C7 C4 179.5(3) . . . . ?
C5 C4 C7 O8 171.2(4) . . . . ?
C3 C4 C7 O8 -6.0(6) . . . . ?
C5 C4 C7 N2 -7.5(5) . . . . ?
C3 C4 C7 N2 175.3(3) . . . . ?
C7 N2 C8 C9 34.3(6) . . . . ?
C7 N2 C8 C13 -148.2(4) . . . . ?
N2 C8 C9 C10 -174.1(4) . . . . ?
C13 C8 C9 C10 8.3(7) . . . . ?
C8 C9 C10 C11 0.9(8) . . . . ?
C9 C10 C11 C12 -6.3(8) . . . . ?
C10 C11 C12 C13 2.3(8) . . . . ?
C14 N3 C13 C12 20.8(6) . . . . ?
C14 N3 C13 C8 -157.4(4) . . . . ?
C11 C12 C13 N3 -171.4(4) . . . . ?
C11 C12 C13 C8 6.9(7) . . . . ?
C9 C8 C13 N3 166.3(4) . . . . ?
N2 C8 C13 N3 -11.2(6) . . . . ?
C9 C8 C13 C12 -12.0(6) . . . . ?
N2 C8 C13 C12 170.5(4) . . . . ?
C13 N3 C14 O9 -10.3(7) . . . . ?
C13 N3 C14 C15 171.2(3) . . . . ?
O9 C14 C15 C18 175.0(4) . . . . ?
N3 C14 C15 C18 -6.4(6) . . . . ?
O9 C14 C15 C16 -4.3(6) . . . . ?
N3 C14 C15 C16 174.3(4) . . . . ?
C18 C15 C16 C17 0.4(6) . . . . ?
C14 C15 C16 C17 179.8(4) . . . . ?
C15 C16 C17 N4 -0.1(6) . . . . ?
C19 N4 C17 C16 -0.3(6) . . . . ?
C20 N4 C17 C16 -179.1(4) . . . . ?
U1 O4 C18 C15 179.3(3) . . . . ?
U1 O4 C18 C19 0.9(5) . . . . ?
C16 C15 C18 O4 -178.6(4) . . . . ?
C14 C15 C18 O4 2.0(6) . . . . ?
C16 C15 C18 C19 -0.4(6) . . . . ?
C14 C15 C18 C19 -179.7(3) . . . . ?
U1 O3 C19 N4 -178.7(3) . . . . ?
U1 O3 C19 C18 1.2(4) . . . . ?
C17 N4 C19 O3 -179.9(4) . . . . ?
C20 N4 C19 O3 -1.1(5) . . . . ?
C17 N4 C19 C18 0.3(5) . . . . ?
C20 N4 C19 C18 179.1(3) . . . . ?
O4 C18 C19 O3 -1.3(5) . . . . ?
C15 C18 C19 O3 -179.8(4) . . . . ?
O4 C18 C19 N4 178.5(3) . . . . ?
C15 C18 C19 N4 0.0(5) . . . . ?
